data_4130681
loop_
_publ_author_name
'Touge, Taichiro'
'Nara, Hideki'
'Fujiwhara, Mitsuhiko'
'Kayaki, Yoshihito'
'Ikariya, Takao'

_publ_section_title
;
 Efficient Access to Chiral Benzhydrols via Asymmetric Transfer
 Hydrogenation of Unsymmetrical Benzophenones with Bifunctional
 Oxo-Tethered Ruthenium Catalysts.
;
_journal_issue 32
_journal_name_full 'Journal of the American Chemical Society'
_journal_page_first 10084
_journal_page_last 10087
_journal_paper_doi 10.1021/jacs.6b05738
_journal_volume 138
_journal_year 2016
_chemical_absolute_configuration 'CHOOSE rm ad rmad syn or unk'
_chemical_formula_moiety 'C29 H26 Cl2 N2 O7 S2'
_chemical_formula_sum 'C29 H26 Cl2 N2 O7 S2'
_chemical_formula_weight 649.56
_space_group_crystal_system orthorhombic
_space_group_IT_number 19
_space_group_name_Hall 'P 2ac 2ab'
_space_group_name_H-M_alt 'P 21 21 21'
_atom_sites_solution_hydrogens geom
_atom_sites_solution_primary direct
_atom_sites_solution_secondary difmap
_cell_angle_alpha 90.0000(0)
_cell_angle_beta 90.0000(0)
_cell_angle_gamma 90.0000(0)
_cell_formula_units_Z 4
_cell_length_a 7.0524(10)
_cell_length_b 15.8433(22)
_cell_length_c 25.4267(31)
_cell_measurement_reflns_used 9710
_cell_measurement_temperature 93
_cell_measurement_theta_max 27.49
_cell_measurement_theta_min 3.00
_cell_volume 2841.0(7)
_computing_cell_refinement CrystalClear
_computing_data_collection 'CrystalClear (Rigaku Inc., 2008)'
_computing_data_reduction CrystalClear
_computing_molecular_graphics 'CrystalStructure 4.1.1'
_computing_publication_material 'CrystalStructure 4.1.1 (Rigaku, 2015)'
_computing_structure_refinement 'CRYSTALS (Carruthers, et al., 1999)'
_computing_structure_solution SIR97
_diffrn_ambient_temperature 93
_diffrn_detector_area_resol_mean 7.111
_diffrn_measured_fraction_theta_full 0.998
_diffrn_measured_fraction_theta_max 0.998
_diffrn_measurement_device_type 'Rigaku Saturn724'
_diffrn_measurement_method \w
_diffrn_radiation_type 'Mo K\a'
_diffrn_radiation_wavelength 0.71075
_diffrn_reflns_av_R_equivalents 0.0424
_diffrn_reflns_limit_h_max 9
_diffrn_reflns_limit_h_min -7
_diffrn_reflns_limit_k_max 20
_diffrn_reflns_limit_k_min -20
_diffrn_reflns_limit_l_max 32
_diffrn_reflns_limit_l_min -25
_diffrn_reflns_number 23544
_diffrn_reflns_theta_full 27.46
_diffrn_reflns_theta_max 27.46
_diffrn_reflns_theta_min 2.998
_diffrn_standards_number 0
_exptl_absorpt_coefficient_mu 0.427
_exptl_absorpt_correction_T_max 0.971
_exptl_absorpt_correction_T_min 0.810
_exptl_absorpt_correction_type multi-scan
_exptl_absorpt_process_details 'REQAB (Rigaku, 1998)'
_exptl_crystal_colour colorless
_exptl_crystal_density_diffrn 1.519
_exptl_crystal_density_method 'not measured'
_exptl_crystal_description prism
_exptl_crystal_F_000 1344.00
_exptl_crystal_size_max 0.160
_exptl_crystal_size_mid 0.080
_exptl_crystal_size_min 0.070
_refine_diff_density_max 1.100
_refine_diff_density_min -0.618
_refine_ls_abs_structure_details 'Flack, H. D. (1983), Acta Cryst. A39, 876-881.  2804 Friedel Pairs'
_refine_ls_abs_structure_Flack -0.02(5)
_refine_ls_extinction_method none
_refine_ls_goodness_of_fit_ref 1.000
_refine_ls_hydrogen_treatment constr
_refine_ls_number_parameters 405
_refine_ls_number_reflns 6486
_refine_ls_R_factor_gt 0.0416
_refine_ls_shift/su_max 0.000
_refine_ls_structure_factor_coef Fsqd
_refine_ls_weighting_details 'w = 1/[0.0011Fo^2^ + 1.2100\s(Fo^2^)]/(4Fo^2^)'
_refine_ls_weighting_scheme calc
_refine_ls_wR_factor_ref 0.0989
_reflns_number_gt 5636
_reflns_number_total 6486
_reflns_threshold_expression F^2^>2.0\s(F^2^)
_cod_data_source_file ja6b05738_si_010.cif
_cod_data_source_block 3-NO2phenyl_thiophenyl_ketone
_cod_original_cell_volume 2841.0088(0)
_cod_database_code 4130681

loop_
_space_group_symop_id
_space_group_symop_operation_xyz
1 +X,+Y,+Z
2 1/2-X,-Y,1/2+Z
3 1/2+X,1/2-Y,-Z
4 -X,1/2+Y,1/2-Z

loop_
_atom_site_label
_atom_site_type_symbol
_atom_site_fract_x
_atom_site_fract_y
_atom_site_fract_z
_atom_site_U_iso_or_equiv
_atom_site_adp_type
_atom_site_occupancy
_atom_site_site_symmetry_multiplicity
_atom_site_calc_flag
_atom_site_refinement_flags
Cl1 Cl 0.75440(9) 1.15796(4) 0.81174(2) 0.02142(14) Uani 1 4 d .
Cl2 Cl 0.67545(8) 1.31725(3) 0.73905(2) 0.02001(14) Uani 1 4 d .
S1 S 0.88870(16) 0.73999(6) 0.57763(4) 0.0340(3) Uani 0.75 4 d .
S2 S 0.93242(8) 1.13100(4) 0.56309(2) 0.01518(13) Uani 1 4 d .
S3 S 1.0971(2) 0.86065(8) 0.62507(4) 0.0374(3) Uani 0.625 4 d .
O1 O 0.7267(3) 0.91112(9) 0.68049(6) 0.0185(4) Uani 1 4 d .
O2 O 0.7067(6) 0.51219(13) 0.69618(9) 0.0809(10) Uani 1 4 d .
O3 O 0.7927(4) 0.49148(12) 0.77525(8) 0.0556(7) Uani 1 4 d .
O4 O 0.5586(2) 0.94898(10) 0.60853(6) 0.0188(4) Uani 1 4 d .
O5 O 0.3973(2) 1.13586(12) 0.56643(6) 0.0221(4) Uani 1 4 d .
O6 O 0.9993(2) 1.06866(11) 0.59925(6) 0.0218(4) Uani 1 4 d .
O7 O 0.9432(3) 1.21811(11) 0.57829(7) 0.0235(5) Uani 1 4 d .
N1 N 0.7609(4) 0.53803(12) 0.73843(9) 0.0314(6) Uani 1 4 d .
N2 N 0.7041(3) 1.10744(11) 0.54707(7) 0.0146(5) Uani 1 4 d .
C1 C 0.7338(3) 0.82457(13) 0.66229(8) 0.0161(5) Uani 1 4 d .
C2 C 0.7680(3) 0.76822(13) 0.70990(9) 0.0139(5) Uani 1 4 d .
C3 C 0.7429(4) 0.68200(14) 0.70390(9) 0.0179(5) Uani 1 4 d .
C4 C 0.7821(3) 0.62920(14) 0.74587(9) 0.0189(6) Uani 1 4 d .
C5 C 0.8408(3) 0.65888(15) 0.79418(9) 0.0177(5) Uani 1 4 d .
C6 C 0.8656(3) 0.74445(15) 0.79969(9) 0.0183(6) Uani 1 4 d .
C7 C 0.8302(3) 0.79932(13) 0.75830(9) 0.0168(5) Uani 1 4 d .
C8 C 0.8932(4) 0.81399(14) 0.62297(9) 0.0189(6) Uani 1 4 d .
C9 C 1.1894(5) 0.8202(3) 0.58004(14) 0.0497(10) Uani 1 4 d .
C10 C 1.0937(6) 0.7594(2) 0.55473(12) 0.0491(10) Uani 1 4 d .
C11 C 0.6375(3) 0.96699(14) 0.64904(9) 0.0151(5) Uani 1 4 d .
C12 C 0.6470(3) 1.05378(14) 0.67152(9) 0.0155(5) Uani 1 4 d .
C13 C 0.6908(3) 1.06550(14) 0.72443(9) 0.0162(6) Uani 1 4 d .
C14 C 0.6967(3) 1.14611(14) 0.74616(8) 0.0161(5) Uani 1 4 d .
C15 C 0.6595(3) 1.21610(13) 0.71461(9) 0.0159(5) Uani 1 4 d .
C16 C 0.6143(3) 1.20472(14) 0.66229(9) 0.0162(6) Uani 1 4 d .
C17 C 0.6070(3) 1.12449(14) 0.63993(9) 0.0148(5) Uani 1 4 d .
C18 C 0.5572(3) 1.12165(14) 0.58202(9) 0.0150(5) Uani 1 4 d .
C19 C 0.6709(3) 1.11089(13) 0.48985(8) 0.0143(5) Uani 1 4 d .
C20 C 0.5308(3) 1.04490(15) 0.46742(9) 0.0188(6) Uani 1 4 d .
C21 C 0.6524(4) 0.99876(14) 0.42591(9) 0.0177(6) Uani 1 4 d .
C22 C 0.6964(4) 1.06258(15) 0.38181(9) 0.0219(6) Uani 1 4 d .
C23 C 0.8468(4) 1.12243(15) 0.40704(9) 0.0204(6) Uani 1 4 d .
C24 C 0.8613(3) 1.08741(14) 0.46350(8) 0.0155(6) Uani 1 4 d .
C25 C 1.0237(3) 1.11898(16) 0.49790(9) 0.0204(6) Uani 1 4 d .
C26 C 0.8464(4) 0.99033(14) 0.45429(9) 0.0162(5) Uani 1 4 d .
C27 C 0.8426(4) 0.93648(14) 0.50435(9) 0.0224(6) Uani 1 4 d .
C28 C 1.0063(4) 0.95456(17) 0.42005(10) 0.0243(6) Uani 1 4 d .
H1 H 0.61335 0.80952 0.64555 0.0190 Uiso 1 4 calc R
H2 H 0.7024 0.65989 0.67193 0.0214 Uiso 1 4 calc R
H3 H 0.8632 0.62234 0.82213 0.0211 Uiso 1 4 calc R
H4 H 0.90574 0.76592 0.83186 0.0221 Uiso 1 4 calc R
H5 H 0.84985 0.85695 0.76264 0.0200 Uiso 1 4 calc R
H6 H 1.3096 0.83772 0.56972 0.0598 Uiso 1 4 calc R
H7 H 1.14678 0.73077 0.5264 0.0591 Uiso 1 4 calc R
H8 H 0.71523 1.01892 0.74563 0.0194 Uiso 1 4 calc R
H9 H 0.58779 1.25151 0.64147 0.0193 Uiso 1 4 calc R
H10 H 0.63286 1.16784 0.47914 0.0172 Uiso 1 4 calc R
H11 H 0.48903 1.00701 0.49506 0.0223 Uiso 1 4 calc R
H12 H 0.42148 1.07213 0.45165 0.0223 Uiso 1 4 calc R
H13 H 0.59921 0.94505 0.41374 0.0213 Uiso 1 4 calc R
H14 H 0.74693 1.03433 0.351 0.0259 Uiso 1 4 calc R
H15 H 0.58267 1.09341 0.37224 0.0264 Uiso 1 4 calc R
H16 H 0.96742 1.11844 0.38887 0.0246 Uiso 1 4 calc R
H17 H 0.8039 1.1806 0.4069 0.0245 Uiso 1 4 calc R
H18 H 1.06517 1.16983 0.48004 0.0247 Uiso 1 4 calc R
H19 H 1.12174 1.0768 0.49293 0.0249 Uiso 1 4 calc R
H20 H 0.83151 0.8779 0.49519 0.0267 Uiso 1 4 calc R
H21 H 0.95727 0.94517 0.52395 0.0268 Uiso 1 4 calc R
H22 H 0.73575 0.95285 0.52542 0.0270 Uiso 1 4 calc R
H23 H 1.12622 0.96534 0.43661 0.0291 Uiso 1 4 calc R
H24 H 0.98885 0.89478 0.41623 0.0290 Uiso 1 4 calc R
H25 H 1.00409 0.98073 0.386 0.0295 Uiso 1 4 calc R

loop_
_atom_site_aniso_label
_atom_site_aniso_U_11
_atom_site_aniso_U_22
_atom_site_aniso_U_33
_atom_site_aniso_U_12
_atom_site_aniso_U_13
_atom_site_aniso_U_23
Cl1 0.0297(3) 0.0213(3) 0.0133(3) -0.0009(2) -0.0016(2) -0.0015(2)
Cl2 0.0238(3) 0.0124(2) 0.0239(3) -0.0001(2) 0.0019(2) -0.0030(2)
S1 0.0497(6) 0.0294(5) 0.0229(5) 0.0003(4) 0.0056(4) -0.0006(4)
S2 0.0146(3) 0.0186(3) 0.0123(3) -0.0032(2) 0.0002(2) -0.0024(2)
S3 0.0540(8) 0.0319(6) 0.0262(6) 0.0042(6) 0.0017(5) 0.0052(5)
O1 0.0289(10) 0.0097(7) 0.0169(8) 0.0036(7) -0.0033(7) -0.0003(6)
O2 0.182(3) 0.0175(10) 0.0434(14) -0.0148(16) -0.0639(19) 0.0034(9)
O3 0.114(2) 0.0198(10) 0.0332(12) -0.0054(12) -0.0310(13) 0.0108(9)
O4 0.0252(9) 0.0162(8) 0.0150(8) 0.0019(7) -0.0020(7) 0.0005(6)
O5 0.0161(8) 0.0312(10) 0.0191(9) 0.0060(7) -0.0012(7) 0.0024(7)
O6 0.0168(8) 0.0311(10) 0.0176(9) 0.0010(7) -0.0040(7) 0.0021(7)
O7 0.0259(10) 0.0220(9) 0.0226(9) -0.0083(7) 0.0038(7) -0.0057(7)
N1 0.0538(15) 0.0135(10) 0.0270(12) -0.0044(10) -0.0142(12) 0.0037(9)
N2 0.0132(10) 0.0176(9) 0.0129(9) 0.0004(7) -0.0010(7) -0.0001(7)
C1 0.0233(12) 0.0087(9) 0.0164(11) 0.0020(9) -0.0013(9) -0.0015(8)
C2 0.0152(11) 0.0124(10) 0.0139(10) 0.0011(8) 0.0001(9) 0.0006(8)
C3 0.0209(12) 0.0167(10) 0.0160(11) 0.0003(9) -0.0038(9) 0.0010(9)
C4 0.0216(12) 0.0123(10) 0.0228(12) -0.0005(9) -0.0010(9) 0.0019(9)
C5 0.0188(12) 0.0196(11) 0.0147(11) 0.0014(9) -0.0008(9) 0.0030(9)
C6 0.0215(12) 0.0229(12) 0.0105(11) 0.0044(9) -0.0017(9) -0.0010(9)
C7 0.0191(12) 0.0139(10) 0.0175(11) 0.0015(9) -0.0019(9) -0.0005(8)
C8 0.0288(14) 0.0123(10) 0.0156(11) 0.0034(9) -0.0010(9) 0.0039(9)
C9 0.0277(16) 0.070(2) 0.052(2) -0.0032(16) -0.0052(14) 0.0404(19)
C10 0.084(3) 0.0382(18) 0.0253(15) 0.0387(18) 0.0239(16) 0.0155(13)
C11 0.0148(11) 0.0154(10) 0.0152(11) 0.0018(8) 0.0040(9) 0.0029(9)
C12 0.0181(12) 0.0134(10) 0.0152(11) 0.0024(9) 0.0034(9) 0.0015(8)
C13 0.0187(12) 0.0145(10) 0.0154(11) 0.0018(9) 0.0042(9) 0.0036(8)
C14 0.0181(11) 0.0173(10) 0.0129(11) 0.0000(9) 0.0033(8) -0.0017(8)
C15 0.0141(11) 0.0137(10) 0.0198(12) 0.0014(9) 0.0052(9) -0.0016(8)
C16 0.0159(11) 0.0126(10) 0.0200(12) 0.0025(8) 0.0021(9) 0.0034(8)
C17 0.0129(11) 0.0169(11) 0.0147(11) 0.0027(8) 0.0026(8) 0.0031(9)
C18 0.0149(11) 0.0128(10) 0.0174(11) 0.0018(9) 0.0029(9) 0.0026(8)
C19 0.0180(11) 0.0140(10) 0.0110(10) -0.0003(9) -0.0017(9) 0.0022(8)
C20 0.0167(13) 0.0246(12) 0.0152(11) -0.0026(10) -0.0043(9) -0.0001(9)
C21 0.0225(12) 0.0172(11) 0.0134(11) -0.0040(9) -0.0031(9) -0.0005(8)
C22 0.0320(14) 0.0217(12) 0.0120(11) -0.0018(10) -0.0040(10) 0.0030(9)
C23 0.0313(13) 0.0181(11) 0.0118(11) -0.0061(11) 0.0012(10) 0.0029(9)
C24 0.0200(12) 0.0162(11) 0.0102(10) -0.0032(9) 0.0011(9) 0.0018(8)
C25 0.0188(12) 0.0284(13) 0.0139(12) -0.0059(10) 0.0055(9) -0.0065(9)
C26 0.0197(12) 0.0163(10) 0.0127(11) -0.0010(9) -0.0029(9) -0.0010(8)
C27 0.0351(14) 0.0133(10) 0.0187(12) 0.0026(10) -0.0018(11) 0.0016(9)
C28 0.0257(13) 0.0275(13) 0.0197(12) 0.0034(11) -0.0013(10) -0.0069(10)

loop_
_atom_type_symbol
_atom_type_description
_atom_type_scat_dispersion_real
_atom_type_scat_dispersion_imag
_atom_type_scat_source
C C 0.0033 0.0016
;
International Tables for Crystallography
(Vol. C, Tables 4.2.6.8 and 6.1.1.4)
;
H H 0.0000 0.0000
;
International Tables for Crystallography
(Vol. C, Table 6.1.1.4)
;
Cl Cl 0.1484 0.1585
;
International Tables for Crystallography
(Vol. C, Tables 4.2.6.8 and 6.1.1.4)
;
N N 0.0061 0.0033
;
International Tables for Crystallography
(Vol. C, Tables 4.2.6.8 and 6.1.1.4)
;
O O 0.0106 0.0060
;
International Tables for Crystallography
(Vol. C, Tables 4.2.6.8 and 6.1.1.4)
;
S S 0.1246 0.1234
;
International Tables for Crystallography
(Vol. C, Tables 4.2.6.8 and 6.1.1.4)
;

loop_
_geom_angle_atom_site_label_1
_geom_angle_atom_site_label_2
_geom_angle_atom_site_label_3
_geom_angle
_geom_angle_publ_flag
C8 S1 C10 95.81(16) yes
O6 S2 O7 118.27(10) yes
O6 S2 N2 108.34(10) yes
O6 S2 C25 113.81(11) yes
O7 S2 N2 108.99(10) yes
O7 S2 C25 109.45(11) yes
N2 S2 C25 95.47(10) yes
C8 S3 C9 99.73(17) yes
C1 O1 C11 116.64(17) yes
O2 N1 O3 122.5(2) yes
O2 N1 C4 118.7(2) yes
O3 N1 C4 118.8(2) yes
S2 N2 C18 121.26(15) yes
S2 N2 C19 112.20(14) yes
C18 N2 C19 120.61(18) yes
O1 C1 C2 107.85(16) yes
O1 C1 C8 109.99(18) yes
C2 C1 C8 110.02(19) yes
C1 C2 C3 118.0(2) yes
C1 C2 C7 122.91(18) yes
C3 C2 C7 119.0(2) yes
C2 C3 C4 119.0(2) yes
N1 C4 C3 118.4(2) yes
N1 C4 C5 118.8(2) yes
C3 C4 C5 122.7(2) yes
C4 C5 C6 117.7(2) yes
C5 C6 C7 121.2(2) yes
C2 C7 C6 120.3(2) yes
S1 C8 S3 111.48(15) yes
S1 C8 C1 121.84(18) yes
S3 C8 C1 125.99(17) yes
S3 C9 C10 117.8(3) yes
S1 C10 C9 114.9(3) yes
O1 C11 O4 124.5(2) yes
O1 C11 C12 110.93(19) yes
O4 C11 C12 124.5(2) yes
C11 C12 C13 120.2(2) yes
C11 C12 C17 120.4(2) yes
C13 C12 C17 119.3(2) yes
C12 C13 C14 120.8(2) yes
Cl1 C14 C13 119.35(17) yes
Cl1 C14 C15 120.92(17) yes
C13 C14 C15 119.7(2) yes
Cl2 C15 C14 121.36(17) yes
Cl2 C15 C16 118.98(17) yes
C14 C15 C16 119.6(2) yes
C15 C16 C17 121.4(2) yes
C12 C17 C16 119.1(2) yes
C12 C17 C18 125.3(2) yes
C16 C17 C18 115.6(2) yes
O5 C18 N2 121.0(2) yes
O5 C18 C17 121.8(2) yes
N2 C18 C17 117.10(19) yes
N2 C19 C20 116.09(17) yes
N2 C19 C24 106.33(17) yes
C20 C19 C24 103.44(17) yes
C19 C20 C21 102.52(18) yes
C20 C21 C22 107.37(18) yes
C20 C21 C26 102.27(18) yes
C22 C21 C26 102.55(19) yes
C21 C22 C23 103.67(18) yes
C22 C23 C24 102.06(18) yes
C19 C24 C23 105.04(18) yes
C19 C24 C25 108.94(17) yes
C19 C24 C26 104.12(18) yes
C23 C24 C25 117.7(2) yes
C23 C24 C26 102.16(17) yes
C25 C24 C26 117.39(19) yes
S2 C25 C24 107.23(16) yes
C21 C26 C24 92.54(17) yes
C21 C26 C27 114.7(2) yes
C21 C26 C28 114.59(19) yes
C24 C26 C27 115.19(18) yes
C24 C26 C28 113.6(2) yes
C27 C26 C28 106.2(2) yes
O1 C1 H1 109.817 no
C2 C1 H1 109.868 no
C8 C1 H1 109.280 no
C2 C3 H2 120.443 no
C4 C3 H2 120.509 no
C4 C5 H3 121.287 no
C6 C5 H3 120.975 no
C5 C6 H4 119.290 no
C7 C6 H4 119.514 no
C2 C7 H5 119.851 no
C6 C7 H5 119.888 no
S3 C9 H6 119.670 no
C10 C9 H6 122.548 no
S1 C10 H7 123.784 no
C9 C10 H7 121.290 no
C12 C13 H8 119.684 no
C14 C13 H8 119.493 no
C15 C16 H9 119.418 no
C17 C16 H9 119.172 no
N2 C19 H10 110.593 no
C20 C19 H10 110.155 no
C24 C19 H10 109.820 no
C19 C20 H11 110.172 no
C19 C20 H12 111.061 no
C21 C20 H11 111.766 no
C21 C20 H12 111.678 no
H11 C20 H12 109.494 no
C20 C21 H13 114.475 no
C22 C21 H13 114.637 no
C26 C21 H13 114.160 no
C21 C22 H14 111.024 no
C21 C22 H15 110.273 no
C23 C22 H14 111.241 no
C23 C22 H15 111.048 no
H14 C22 H15 109.487 no
C22 C23 H16 111.143 no
C22 C23 H17 111.317 no
C24 C23 H16 111.217 no
C24 C23 H17 111.456 no
H16 C23 H17 109.498 no
S2 C25 H18 117.005 no
S2 C25 H19 116.789 no
C24 C25 H18 103.321 no
C24 C25 H19 103.575 no
H18 C25 H19 107.221 no
C26 C27 H20 109.761 no
C26 C27 H21 109.660 no
C26 C27 H22 109.081 no
H20 C27 H21 109.448 no
H20 C27 H22 109.442 no
H21 C27 H22 109.434 no
C26 C28 H23 109.459 no
C26 C28 H24 109.136 no
C26 C28 H25 109.906 no
H23 C28 H24 109.439 no
H23 C28 H25 109.450 no
H24 C28 H25 109.436 no

loop_
_geom_bond_atom_site_label_1
_geom_bond_atom_site_label_2
_geom_bond_distance
_geom_bond_publ_flag
Cl1 C14 1.727(2) yes
Cl2 C15 1.722(2) yes
S1 C8 1.645(2) yes
S1 C10 1.588(4) yes
S2 O6 1.4295(17) yes
S2 O7 1.4352(19) yes
S2 N2 1.7026(19) yes
S2 C25 1.788(2) yes
S3 C8 1.618(3) yes
S3 C9 1.465(4) yes
O1 C1 1.448(3) yes
O1 C11 1.349(3) yes
O2 N1 1.211(3) yes
O3 N1 1.213(3) yes
O4 C11 1.205(3) yes
O5 C18 1.216(3) yes
N1 C4 1.464(3) yes
N2 C18 1.383(3) yes
N2 C19 1.475(3) yes
C1 C2 1.523(3) yes
C1 C8 1.514(3) yes
C2 C3 1.386(3) yes
C2 C7 1.396(3) yes
C3 C4 1.384(3) yes
C4 C5 1.379(3) yes
C5 C6 1.374(3) yes
C6 C7 1.388(3) yes
C9 C10 1.341(5) yes
C11 C12 1.491(3) yes
C12 C13 1.393(3) yes
C12 C17 1.407(3) yes
C13 C14 1.392(3) yes
C14 C15 1.394(3) yes
C15 C16 1.380(3) yes
C16 C17 1.393(3) yes
C17 C18 1.515(3) yes
C19 C20 1.548(3) yes
C19 C24 1.546(3) yes
C20 C21 1.544(3) yes
C21 C22 1.541(3) yes
C21 C26 1.553(3) yes
C22 C23 1.561(4) yes
C23 C24 1.542(3) yes
C24 C25 1.525(3) yes
C24 C26 1.559(3) yes
C26 C27 1.533(3) yes
C26 C28 1.533(4) yes
C1 H1 0.980 no
C3 H2 0.930 no
C5 H3 0.930 no
C6 H4 0.930 no
C7 H5 0.930 no
C9 H6 0.930 no
C10 H7 0.930 no
C13 H8 0.930 no
C16 H9 0.930 no
C19 H10 0.980 no
C20 H11 0.970 no
C20 H12 0.970 no
C21 H13 0.980 no
C22 H14 0.970 no
C22 H15 0.970 no
C23 H16 0.970 no
C23 H17 0.970 no
C25 H18 0.970 no
C25 H19 0.970 no
C27 H20 0.960 no
C27 H21 0.960 no
C27 H22 0.960 no
C28 H23 0.960 no
C28 H24 0.960 no
C28 H25 0.960 no

loop_
_geom_contact_atom_site_label_1
_geom_contact_atom_site_label_2
_geom_contact_distance
_geom_contact_publ_flag
_geom_contact_site_symmetry_2
Cl1 Cl2 3.1773(8) no .
S1 C2 3.498(3) no .
S1 C3 3.494(3) no .
S2 C16 3.572(2) no .
S2 C17 3.016(2) no .
S2 C27 3.483(2) no .
S3 O1 3.074(2) no .
S3 O6 3.430(2) no .
S3 C2 3.490(3) no .
O1 C7 2.754(3) no .
O1 C13 2.701(3) no .
O2 C3 2.710(3) no .
O2 C5 3.536(3) no .
O3 C3 3.539(3) no .
O3 C5 2.717(3) no .
O4 O5 3.348(2) no .
O4 N2 3.130(2) no .
O4 C1 2.698(3) no .
O4 C8 3.206(3) no .
O4 C17 2.913(3) no .
O4 C18 2.818(3) no .
O4 C27 3.327(3) no .
O5 C12 3.454(3) no .
O5 C16 3.078(3) no .
O5 C19 2.770(3) no .
O5 C20 3.050(3) no .
O6 C11 3.273(3) no .
O6 C12 3.100(3) no .
O6 C17 3.083(3) no .
O6 C18 3.259(3) no .
O6 C24 3.599(3) no .
O6 C27 3.381(3) no .
O7 C16 3.160(3) no .
O7 C17 3.206(3) no .
O7 C18 3.124(3) no .
O7 C19 3.410(3) no .
N2 C11 3.449(3) no .
N2 C12 3.301(3) no .
N2 C16 3.370(3) no .
N2 C21 3.548(3) no .
N2 C26 3.165(3) no .
N2 C27 3.077(3) no .
C2 C5 2.803(3) no .
C3 C6 2.768(3) no .
C3 C8 3.119(3) no .
C4 C7 2.735(3) no .
C7 C8 3.477(3) no .
C8 C11 3.093(3) no .
C10 C27 3.556(4) no .
C11 C18 3.038(3) no .
C12 C15 2.797(3) no .
C13 C16 2.766(3) no .
C14 C17 2.795(3) no .
C18 C20 3.163(3) no .
C19 C22 2.857(3) no .
C19 C27 3.039(3) no .
C20 C23 2.972(3) no .
C20 C27 2.944(4) no .
C22 C28 2.941(4) no .
C23 C28 2.907(4) no .
C25 C27 3.165(3) no .
C25 C28 3.274(4) no .
Cl1 C3 3.550(3) no 4_656
Cl1 C3 3.588(3) no 4_756
Cl2 O2 3.283(2) no 1_565
Cl2 O3 3.025(2) no 1_565
Cl2 N1 3.549(2) no 1_565
Cl2 C2 3.474(2) no 4_656
Cl2 C6 3.574(2) no 4_756
Cl2 C7 3.578(2) no 4_656
Cl2 C7 3.498(2) no 4_756
S2 O5 3.2805(17) no 1_655
S3 O3 3.365(2) no 4_756
S3 O4 3.568(2) no 1_655
O2 Cl2 3.283(2) no 1_545
O2 C13 3.556(4) no 4_646
O2 C28 3.318(4) no 3_466
O3 Cl2 3.025(2) no 1_545
O3 S3 3.365(2) no 4_746
O3 C12 3.524(4) no 4_646
O4 S3 3.568(2) no 1_455
O4 C9 3.386(4) no 1_455
O5 S2 3.2805(17) no 1_455
O5 O6 3.116(2) no 1_455
O5 O7 3.470(2) no 1_455
O5 C25 3.170(3) no 1_455
O6 O5 3.116(2) no 1_655
O6 C5 3.264(3) no 4_756
O7 O5 3.470(2) no 1_655
O7 C6 3.409(3) no 4_756
O7 C19 3.595(3) no 3_576
N1 Cl2 3.549(2) no 1_545
N1 C13 3.350(4) no 4_646
C2 Cl2 3.474(2) no 4_646
C3 Cl1 3.550(3) no 4_646
C3 Cl1 3.588(3) no 4_746
C3 C14 3.398(3) no 4_646
C3 C15 3.555(3) no 4_646
C4 C13 3.565(3) no 4_646
C4 C14 3.394(3) no 4_646
C4 C15 3.551(3) no 4_646
C5 O6 3.264(3) no 4_746
C5 C14 3.425(3) no 4_746
C5 C16 3.472(3) no 4_646
C6 Cl2 3.574(2) no 4_746
C6 O7 3.409(3) no 4_746
C6 C15 3.399(3) no 4_746
C6 C16 3.576(3) no 4_646
C7 Cl2 3.578(2) no 4_646
C7 Cl2 3.498(2) no 4_746
C9 O4 3.386(4) no 1_655
C12 O3 3.524(4) no 4_656
C13 O2 3.556(4) no 4_656
C13 N1 3.350(4) no 4_656
C13 C4 3.565(3) no 4_656
C14 C3 3.398(3) no 4_656
C14 C4 3.394(3) no 4_656
C14 C5 3.425(3) no 4_756
C15 C3 3.555(3) no 4_656
C15 C4 3.551(3) no 4_656
C15 C6 3.399(3) no 4_756
C16 C5 3.472(3) no 4_656
C16 C6 3.576(3) no 4_656
C19 O7 3.595(3) no 3_476
C25 O5 3.170(3) no 1_655
C28 O2 3.318(4) no 3_566
Cl1 H8 2.7847 no .
Cl2 H9 2.7610 no .
S1 H1 2.8226 no .
S1 H2 3.0143 no .
S1 H6 3.3540 no .
S1 H20 3.0546 no .
S1 H21 3.5587 no .
S2 H10 3.0594 no .
S2 H21 3.1128 no .
S2 H22 3.2875 no .
S3 H1 3.5450 no .
S3 H7 3.2636 no .
S3 H21 3.0621 no .
O1 H5 2.4195 no .
O1 H8 2.3805 no .
O2 H2 2.4201 no .
O3 H3 2.4427 no .
O4 H1 2.4325 no .
O4 H11 3.0676 no .
O4 H21 3.5403 no .
O4 H22 2.4557 no .
O5 H9 2.9669 no .
O5 H10 2.8183 no .
O5 H11 2.8070 no .
O5 H12 3.0929 no .
O6 H18 3.4601 no .
O6 H19 2.8408 no .
O6 H21 2.7535 no .
O6 H22 3.2166 no .
O7 H9 3.0239 no .
O7 H10 3.4323 no .
O7 H18 2.7506 no .
O7 H19 3.3628 no .
N1 H2 2.5993 no .
N1 H3 2.6143 no .
N2 H9 3.4123 no .
N2 H11 2.5652 no .
N2 H12 3.1892 no .
N2 H18 3.2199 no .
N2 H19 3.2875 no .
N2 H21 3.1850 no .
N2 H22 2.5202 no .
C1 H2 2.6299 no .
C1 H5 2.7282 no .
C2 H4 3.2498 no .
C3 H1 2.6680 no .
C3 H3 3.2635 no .
C3 H5 3.2376 no .
C4 H4 3.1988 no .
C5 H2 3.2582 no .
C5 H5 3.2396 no .
C7 H1 3.2534 no .
C7 H2 3.2427 no .
C7 H3 3.2481 no .
C7 H8 3.5870 no .
C8 H2 3.0532 no .
C8 H6 3.2553 no .
C8 H7 3.3113 no .
C8 H20 3.4309 no .
C8 H21 3.2958 no .
C8 H22 3.4966 no .
C9 H20 3.4438 no .
C9 H21 2.9383 no .
C10 H20 3.0389 no .
C10 H21 3.1938 no .
C11 H1 2.5022 no .
C11 H8 2.6475 no .
C11 H22 3.2265 no .
C12 H9 3.2514 no .
C14 H9 3.2349 no .
C15 H8 3.2459 no .
C17 H8 3.2562 no .
C18 H9 2.5621 no .
C18 H10 2.7683 no .
C18 H11 2.9015 no .
C18 H12 3.5383 no .
C18 H22 3.2877 no .
C19 H13 3.3022 no .
C19 H15 3.0671 no .
C19 H16 3.3135 no .
C19 H17 2.5588 no .
C19 H18 2.9436 no .
C19 H19 3.2258 no .
C19 H21 3.4239 no .
C19 H22 2.7012 no .
C20 H14 3.3339 no .
C20 H15 2.5655 no .
C20 H17 3.2712 no .
C20 H20 3.4638 no .
C20 H22 2.5282 no .
C21 H10 3.0045 no .
C21 H16 3.0689 no .
C21 H17 3.1105 no .
C21 H20 2.8923 no .
C21 H21 3.3997 no .
C21 H22 2.6975 no .
C21 H23 3.3942 no .
C21 H24 2.8991 no .
C21 H25 2.6951 no .
C22 H10 3.0177 no .
C22 H11 3.3474 no .
C22 H12 2.6334 no .
C22 H24 3.4768 no .
C22 H25 2.5303 no .
C23 H10 2.4810 no .
C23 H12 3.3045 no .
C23 H13 3.3130 no .
C23 H18 2.5260 no .
C23 H19 3.0085 no .
C23 H23 3.2622 no .
C23 H25 2.5605 no .
C24 H11 3.0263 no .
C24 H12 3.1256 no .
C24 H13 3.1786 no .
C24 H14 3.0887 no .
C24 H15 3.0421 no .
C24 H20 3.4222 no .
C24 H21 2.8106 no .
C24 H22 2.7942 no .
C24 H23 2.7747 no .
C24 H24 3.4012 no .
C24 H25 2.7846 no .
C25 H10 2.9023 no .
C25 H16 2.8005 no .
C25 H17 2.9511 no .
C25 H21 2.8707 no .
C25 H22 3.3971 no .
C25 H23 2.9794 no .
C25 H25 3.5933 no .
C26 H10 3.2521 no .
C26 H11 2.7379 no .
C26 H12 3.2656 no .
C26 H14 2.8063 no .
C26 H15 3.2371 no .
C26 H16 2.7596 no .
C26 H17 3.2602 no .
C26 H18 3.3010 no .
C26 H19 2.5716 no .
C27 H11 2.7424 no .
C27 H13 2.8761 no .
C27 H19 2.9838 no .
C27 H23 2.6791 no .
C27 H24 2.5537 no .
C27 H25 3.2931 no .
C28 H13 2.8794 no .
C28 H14 2.8330 no .
C28 H16 2.7286 no .
C28 H19 2.8013 no .
C28 H20 2.5778 no .
C28 H21 2.6685 no .
C28 H22 3.2893 no .
H1 H2 2.5425 no .
H1 H5 3.4943 no .
H3 H4 2.3078 no .
H4 H5 2.3093 no .
H5 H8 2.7701 no .
H6 H7 2.3244 no .
H6 H21 3.2290 no .
H7 H20 3.3177 no .
H10 H11 2.7723 no .
H10 H12 2.2384 no .
H10 H15 2.9840 no .
H10 H16 3.3835 no .
H10 H17 2.2068 no .
H10 H18 3.0491 no .
H11 H13 2.4172 no .
H11 H15 3.4731 no .
H11 H20 3.1651 no .
H11 H21 3.5220 no .
H11 H22 2.0880 no .
H12 H13 2.5601 no .
H12 H14 3.4894 no .
H12 H15 2.3415 no .
H12 H17 3.3944 no .
H12 H22 3.4644 no .
H13 H14 2.3730 no .
H13 H15 2.5791 no .
H13 H20 2.8469 no .
H13 H22 3.0010 no .
H13 H24 2.8617 no .
H13 H25 2.9950 no .
H14 H16 2.2629 no .
H14 H17 2.7481 no .
H14 H24 3.2481 no .
H14 H25 2.1914 no .
H15 H16 2.7746 no .
H15 H17 2.2625 no .
H15 H25 3.4846 no .
H16 H18 2.5519 no .
H16 H19 2.9361 no .
H16 H23 2.9345 no .
H16 H25 2.1983 no .
H17 H18 2.6235 no .
H17 H19 3.5375 no .
H17 H25 3.5076 no .
H18 H23 3.4498 no .
H19 H21 2.5133 no .
H19 H22 3.4567 no .
H19 H23 2.2738 no .
H19 H25 3.2245 no .
H20 H23 2.9082 no .
H20 H24 2.3095 no .
H20 H25 3.4415 no .
H21 H23 2.5404 no .
H21 H24 2.8616 no .
H21 H25 3.5679 no .
H22 H23 3.5667 no .
H22 H24 3.4265 no .
Cl1 H2 3.2483 no 4_656
Cl1 H13 3.2335 no 2_675
Cl1 H14 3.2059 no 2_675
Cl1 H24 3.2711 no 2_675
Cl1 H25 3.4230 no 2_675
Cl2 H1 3.5739 no 4_656
Cl2 H4 3.5547 no 4_756
Cl2 H5 3.4066 no 4_756
S1 H7 3.1815 no 3_466
S1 H13 3.2934 no 3_566
S1 H24 3.5405 no 3_466
S2 H3 3.2579 no 4_756
O2 H8 3.3249 no 4_646
O2 H14 3.5350 no 3_466
O2 H15 3.5855 no 3_566
O2 H16 3.4362 no 3_466
O2 H23 3.4422 no 3_466
O2 H24 3.5640 no 3_466
O2 H25 2.5339 no 3_466
O3 H5 3.4390 no 4_746
O3 H8 3.5377 no 4_746
O4 H6 2.6767 no 1_455
O5 H3 3.3838 no 4_656
O5 H17 3.0577 no 3_476
O5 H18 3.2559 no 1_455
O5 H18 3.5036 no 3_476
O5 H19 2.8539 no 1_455
O6 H3 2.3789 no 4_756
O7 H3 3.2522 no 4_756
O7 H4 2.6321 no 4_756
O7 H10 2.6807 no 3_576
O7 H12 3.4128 no 3_576
O7 H15 3.3862 no 3_576
O7 H17 3.0311 no 3_576
O7 H18 3.5299 no 3_476
N1 H8 3.3954 no 4_646
C6 H9 3.5320 no 4_646
C6 H15 3.1835 no 2_675
C6 H17 3.2047 no 2_675
C7 H14 3.5774 no 2_675
C7 H15 3.4145 no 2_675
C9 H1 3.4269 no 1_655
C10 H13 3.3371 no 3_566
C10 H20 3.0260 no 3_566
C13 H3 3.4796 no 4_756
C14 H2 3.5082 no 4_656
C14 H3 3.5763 no 4_756
C15 H4 3.3793 no 4_756
C16 H4 3.5238 no 4_756
C16 H16 3.2582 no 3_476
C16 H17 3.3451 no 3_476
C17 H3 3.4539 no 4_656
C20 H19 2.9995 no 1_455
C20 H23 3.2159 no 1_455
C22 H4 3.0845 no 2_674
C22 H5 3.3035 no 2_674
C23 H4 3.1553 no 2_674
C23 H9 2.8980 no 3_576
C25 H10 3.5130 no 3_576
C25 H12 3.1313 no 1_655
C27 H7 3.0885 no 3_466
C28 H2 3.2665 no 3_566
C28 H12 3.5621 no 1_655
H1 Cl2 3.5739 no 4_646
H1 C9 3.4269 no 1_455
H1 H6 2.9165 no 1_455
H2 Cl1 3.2483 no 4_646
H2 C14 3.5082 no 4_646
H2 C28 3.2665 no 3_466
H2 H23 3.4412 no 3_466
H2 H24 2.8361 no 3_466
H2 H25 3.0148 no 3_466
H3 S2 3.2579 no 4_746
H3 O5 3.3838 no 4_646
H3 O6 2.3789 no 4_746
H3 O7 3.2522 no 4_746
H3 C13 3.4796 no 4_746
H3 C14 3.5763 no 4_746
H3 C17 3.4539 no 4_646
H4 Cl2 3.5547 no 4_746
H4 O7 2.6321 no 4_746
H4 C15 3.3793 no 4_746
H4 C16 3.5238 no 4_746
H4 C22 3.0845 no 2_675
H4 C23 3.1553 no 2_675
H4 H9 3.5534 no 4_646
H4 H14 3.3781 no 2_675
H4 H15 2.4552 no 2_675
H4 H16 3.5190 no 2_675
H4 H17 2.5582 no 2_675
H5 Cl2 3.4066 no 4_746
H5 O3 3.4390 no 4_756
H5 C22 3.3035 no 2_675
H5 H14 2.9121 no 2_675
H5 H15 2.9345 no 2_675
H6 O4 2.6767 no 1_655
H6 H1 2.9165 no 1_655
H6 H7 3.5784 no 3_566
H6 H11 3.5212 no 1_655
H7 S1 3.1815 no 3_566
H7 C27 3.0885 no 3_566
H7 H6 3.5784 no 3_466
H7 H13 3.1920 no 3_566
H7 H20 2.2277 no 3_566
H7 H22 3.2547 no 3_566
H7 H24 3.4503 no 3_566
H8 O2 3.3249 no 4_656
H8 O3 3.5377 no 4_756
H8 N1 3.3954 no 4_656
H8 H14 2.8215 no 2_675
H9 C6 3.5320 no 4_656
H9 C23 2.8980 no 3_476
H9 H4 3.5534 no 4_656
H9 H16 2.3582 no 3_476
H9 H17 2.5842 no 3_476
H9 H18 3.3353 no 3_476
H10 O7 2.6807 no 3_476
H10 C25 3.5130 no 3_476
H10 H18 2.8142 no 3_476
H11 H6 3.5212 no 1_455
H11 H19 2.8169 no 1_455
H11 H23 3.0317 no 1_455
H12 O7 3.4128 no 3_476
H12 C25 3.1313 no 1_455
H12 C28 3.5621 no 1_455
H12 H18 3.0383 no 1_455
H12 H19 2.3613 no 1_455
H12 H23 2.7101 no 1_455
H13 Cl1 3.2335 no 2_674
H13 S1 3.2934 no 3_466
H13 C10 3.3371 no 3_466
H13 H7 3.1920 no 3_466
H13 H23 3.4012 no 1_455
H14 Cl1 3.2059 no 2_674
H14 O2 3.5350 no 3_566
H14 C7 3.5774 no 2_674
H14 H4 3.3781 no 2_674
H14 H5 2.9121 no 2_674
H14 H8 2.8215 no 2_674
H15 O2 3.5855 no 3_466
H15 O7 3.3862 no 3_476
H15 C6 3.1835 no 2_674
H15 C7 3.4145 no 2_674
H15 H4 2.4552 no 2_674
H15 H5 2.9345 no 2_674
H16 O2 3.4362 no 3_566
H16 C16 3.2582 no 3_576
H16 H4 3.5190 no 2_674
H16 H9 2.3582 no 3_576
H17 O5 3.0577 no 3_576
H17 O7 3.0311 no 3_476
H17 C6 3.2047 no 2_674
H17 C16 3.3451 no 3_576
H17 H4 2.5582 no 2_674
H17 H9 2.5842 no 3_576
H18 O5 3.2559 no 1_655
H18 O5 3.5036 no 3_576
H18 O7 3.5299 no 3_576
H18 H9 3.3353 no 3_576
H18 H10 2.8142 no 3_576
H18 H12 3.0383 no 1_655
H19 O5 2.8539 no 1_655
H19 C20 2.9995 no 1_655
H19 H11 2.8169 no 1_655
H19 H12 2.3613 no 1_655
H20 C10 3.0260 no 3_466
H20 H7 2.2277 no 3_466
H22 H7 3.2547 no 3_466
H23 O2 3.4422 no 3_566
H23 C20 3.2159 no 1_655
H23 H2 3.4412 no 3_566
H23 H11 3.0317 no 1_655
H23 H12 2.7101 no 1_655
H23 H13 3.4012 no 1_655
H24 Cl1 3.2711 no 2_674
H24 S1 3.5405 no 3_566
H24 O2 3.5640 no 3_566
H24 H2 2.8361 no 3_566
H24 H7 3.4503 no 3_466
H25 Cl1 3.4230 no 2_674
H25 O2 2.5339 no 3_566
H25 H2 3.0148 no 3_566

loop_
_geom_torsion_atom_site_label_1
_geom_torsion_atom_site_label_2
_geom_torsion_atom_site_label_3
_geom_torsion_atom_site_label_4
_geom_torsion
_geom_torsion_publ_flag
C8 S1 C10 C9 2.9(2) no
C10 S1 C8 S3 -4.92(18) no
C10 S1 C8 C1 -175.95(19) no
O6 S2 N2 C18 74.50(15) no
O6 S2 N2 C19 -132.49(11) no
O6 S2 C25 C24 108.03(14) no
O7 S2 N2 C18 -55.43(16) no
O7 S2 N2 C19 97.58(13) no
O7 S2 C25 C24 -117.15(14) no
N2 S2 C25 C24 -4.78(15) no
C25 S2 N2 C18 -168.17(14) no
C25 S2 N2 C19 -15.16(13) no
C8 S3 C9 C10 -3.5(3) no
C9 S3 C8 S1 5.3(2) no
C9 S3 C8 C1 175.8(2) no
C1 O1 C11 O4 3.0(3) no
C1 O1 C11 C12 -177.90(16) no
C11 O1 C1 C2 -158.62(16) no
C11 O1 C1 C8 81.4(2) no
O2 N1 C4 C3 -1.2(4) no
O2 N1 C4 C5 179.0(3) no
O3 N1 C4 C3 -179.1(2) no
O3 N1 C4 C5 1.1(4) no
S2 N2 C18 O5 152.02(15) no
S2 N2 C18 C17 -24.0(2) no
S2 N2 C19 C20 144.18(13) no
S2 N2 C19 C24 29.78(17) no
C18 N2 C19 C20 -62.6(2) no
C18 N2 C19 C24 -177.01(16) no
C19 N2 C18 O5 1.2(3) no
C19 N2 C18 C17 -174.78(15) no
O1 C1 C2 C3 167.42(17) no
O1 C1 C2 C7 -15.1(3) no
O1 C1 C8 S1 -154.08(16) no
O1 C1 C8 S3 36.3(3) no
C2 C1 C8 S1 87.3(2) no
C2 C1 C8 S3 -82.4(2) no
C8 C1 C2 C3 -72.6(2) no
C8 C1 C2 C7 104.8(2) no
C1 C2 C3 C4 176.87(18) no
C1 C2 C7 C6 -177.61(19) no
C3 C2 C7 C6 -0.2(3) no
C7 C2 C3 C4 -0.7(3) no
C2 C3 C4 N1 -178.05(19) no
C2 C3 C4 C5 1.7(3) no
N1 C4 C5 C6 178.0(2) no
C3 C4 C5 C6 -1.8(3) no
C4 C5 C6 C7 0.9(3) no
C5 C6 C7 C2 0.1(3) no
S3 C9 C10 S1 0.3(4) no
O1 C11 C12 C13 -17.8(3) no
O1 C11 C12 C17 163.87(18) no
O4 C11 C12 C13 161.3(2) no
O4 C11 C12 C17 -17.0(3) no
C11 C12 C13 C14 -178.82(18) no
C11 C12 C17 C16 179.06(18) no
C11 C12 C17 C18 -1.6(3) no
C13 C12 C17 C16 0.7(3) no
C13 C12 C17 C18 -179.95(19) no
C17 C12 C13 C14 -0.5(3) no
C12 C13 C14 Cl1 -179.22(18) no
C12 C13 C14 C15 -0.4(3) no
Cl1 C14 C15 Cl2 1.7(3) no
Cl1 C14 C15 C16 179.79(14) no
C13 C14 C15 Cl2 -177.10(18) no
C13 C14 C15 C16 1.0(3) no
Cl2 C15 C16 C17 177.38(14) no
C14 C15 C16 C17 -0.7(3) no
C15 C16 C17 C12 -0.1(3) no
C15 C16 C17 C18 -179.52(18) no
C12 C17 C18 O5 108.0(3) no
C12 C17 C18 N2 -76.0(3) no
C16 C17 C18 O5 -72.6(3) no
C16 C17 C18 N2 103.4(2) no
N2 C19 C20 C21 -122.69(17) no
N2 C19 C24 C23 -159.69(14) no
N2 C19 C24 C25 -32.7(2) no
N2 C19 C24 C26 93.31(16) no
C20 C19 C24 C23 77.55(18) no
C20 C19 C24 C25 -155.46(15) no
C20 C19 C24 C26 -29.45(18) no
C24 C19 C20 C21 -6.66(19) no
C19 C20 C21 C22 -66.72(19) no
C19 C20 C21 C26 40.80(19) no
C20 C21 C22 C23 73.6(2) no
C20 C21 C26 C24 -56.30(17) no
C20 C21 C26 C27 63.0(2) no
C20 C21 C26 C28 -173.75(16) no
C22 C21 C26 C24 54.88(17) no
C22 C21 C26 C27 174.19(16) no
C22 C21 C26 C28 -62.6(2) no
C26 C21 C22 C23 -33.7(2) no
C21 C22 C23 C24 -2.8(2) no
C22 C23 C24 C19 -70.18(19) no
C22 C23 C24 C25 168.42(17) no
C22 C23 C24 C26 38.3(2) no
C19 C24 C25 S2 22.3(2) no
C19 C24 C26 C21 52.08(17) no
C19 C24 C26 C27 -66.8(2) no
C19 C24 C26 C28 170.37(15) no
C23 C24 C25 S2 141.62(18) no
C23 C24 C26 C21 -57.05(18) no
C23 C24 C26 C27 -175.98(18) no
C23 C24 C26 C28 61.2(2) no
C25 C24 C26 C21 172.57(17) no
C25 C24 C26 C27 53.6(3) no
C25 C24 C26 C28 -69.1(2) no
C26 C24 C25 S2 -95.7(2) no
